data_2203453
loop_
_publ_author_name
'Berkessel, Albrecht'
'Bolte, Michael'

_publ_section_title
;<i>rac</i>-Bis[\m-<i>N</i>-salicylidene-<i>N</i>'-(\a-phenylsulfanylmethyl-2-oxidobenzyl)propylenediamine-<i>N</i>,<i>N</i>',<i>O</i>,<i>O</i>,<i>O</i>']nickel(II)
 dichloromethane solvate
;
_journal_issue 4
_journal_name_full 'Acta Crystallographica Section E'
_journal_page_first m387
_journal_page_last m389
_journal_paper_doi 10.1107/S1600536804004611
_journal_volume 60
_journal_year 2004
_chemical_formula_iupac '[Ni2 (C24 H24 N2 O2 S1)2], C H2 Cl2'
_chemical_formula_moiety 'C48 H48 N4 Ni2 O4 S2, C H2 Cl2'
_chemical_formula_sum 'C49 H50 Cl2 N4 Ni2 O4 S2'
_chemical_formula_weight 1011.37
_chemical_name_systematic ?
_space_group_IT_number 15
_symmetry_cell_setting monoclinic
_symmetry_space_group_name_Hall '-C 2yc'
_symmetry_space_group_name_H-M 'C 1 2/c 1'
_atom_sites_solution_hydrogens geom
_atom_sites_solution_primary direct
_atom_sites_solution_secondary difmap
_audit_creation_method SHELXL-97
_cell_angle_alpha 90.00
_cell_angle_beta 97.820(10)
_cell_angle_gamma 90.00
_cell_formula_units_Z 4
_cell_length_a 25.380(2)
_cell_length_b 7.9760(10)
_cell_length_c 22.950(2)
_cell_measurement_reflns_used 25
_cell_measurement_temperature 293
_cell_measurement_theta_max 30
_cell_measurement_theta_min 20
_cell_volume 4602.6(8)
_computing_cell_refinement SDP
_computing_data_collection 'SDP (Enraf-Nonius, 1985)'
_computing_data_reduction SDP
_computing_molecular_graphics 'XP in SHELXTL-Plus (Sheldrick, 1991)'
_computing_publication_material 'SHELXL-97 and PLATON (Spek, 1990)'
_computing_structure_refinement 'SHELXL-97 (Sheldrick, 1997)'
_computing_structure_solution 'SHELXS-97 (Sheldrick, 1990)'
_diffrn_ambient_temperature 293
_diffrn_measured_fraction_theta_full 0.984
_diffrn_measured_fraction_theta_max 0.984
_diffrn_measurement_device_type 'Enraf-Nonius CAD-4'
_diffrn_measurement_method \w
_diffrn_radiation_monochromator graphite
_diffrn_radiation_source 'fine-focus sealed tube'
_diffrn_radiation_type CuK\a
_diffrn_radiation_wavelength 1.54180
_diffrn_reflns_av_R_equivalents 0.0945
_diffrn_reflns_av_sigmaI/netI 0.0539
_diffrn_reflns_limit_h_max 25
_diffrn_reflns_limit_h_min -25
_diffrn_reflns_limit_k_max 2
_diffrn_reflns_limit_k_min -8
_diffrn_reflns_limit_l_max 22
_diffrn_reflns_limit_l_min 0
_diffrn_reflns_number 3487
_diffrn_reflns_theta_full 55.03
_diffrn_reflns_theta_max 55.03
_diffrn_reflns_theta_min 3.52
_diffrn_standards_decay_% 2.3
_diffrn_standards_interval_time 90
_diffrn_standards_number 3
_exptl_absorpt_coefficient_mu 3.327
_exptl_absorpt_correction_T_max 0.5178
_exptl_absorpt_correction_T_min 0.3265
_exptl_absorpt_correction_type psi-scan
_exptl_absorpt_process_details '(North et al. 1968)'
_exptl_crystal_colour green
_exptl_crystal_density_diffrn 1.460
_exptl_crystal_density_method 'not measured'
_exptl_crystal_description block
_exptl_crystal_F_000 2104
_exptl_crystal_size_max 0.40
_exptl_crystal_size_mid 0.30
_exptl_crystal_size_min 0.20
_refine_diff_density_max 1.661
_refine_diff_density_min -1.195
_refine_ls_extinction_method none
_refine_ls_goodness_of_fit_ref 1.410
_refine_ls_hydrogen_treatment constr
_refine_ls_matrix_type full
_refine_ls_number_parameters 294
_refine_ls_number_reflns 2855
_refine_ls_number_restraints 0
_refine_ls_restrained_S_all 1.410
_refine_ls_R_factor_all 0.1417
_refine_ls_R_factor_gt 0.1268
_refine_ls_shift/su_max 0.000
_refine_ls_shift/su_mean 0.000
_refine_ls_structure_factor_coef Fsqd
_refine_ls_weighting_details 'calc w=1/[\s^2^(Fo^2^)+(0.2P)^2^] where P=(Fo^2^+2Fc^2^)/3'
_refine_ls_weighting_scheme calc
_refine_ls_wR_factor_gt 0.3107
_refine_ls_wR_factor_ref 0.3327
_reflns_number_gt 2268
_reflns_number_total 2855
_reflns_threshold_expression I>2\s(I)
_cod_data_source_file lh6176.cif
_cod_data_source_block I
_cod_depositor_comments
;
The following automatic conversions were performed:
'_symmetry_cell_setting' value 'Monoclinic' changed to 'monoclinic'
according to '/home/saulius/struct/CIF-dictionaries/cif_core.dic'
dictionary named 'cif_core.dic' version 2.4.1 from 2010-06-29.

Automatic conversion script
Id: cif_fix_enum 1527 2010-12-29 10:47:43Z saulius 

The following automatic conversions were performed:

'_symmetry_cell_setting' value 'Monoclinic' changed to 'monoclinic'
according to /home/saulius/struct/CIF-dictionaries/cif_core.dic
dictionary named 'cif_core.dic' version 2.4.1 from 2010-06-29.

Automatic conversion script
Id: cif_fix_values 1715 2011-07-08 13:25:40Z adriana 
;
_cod_original_sg_symbol_H-M 'C 2/c'
_cod_database_code 2203453
_cod_database_fobs_code 2203453

loop_
_symmetry_equiv_pos_as_xyz
'x, y, z'
'-x, y, -z+1/2'
'x+1/2, y+1/2, z'
'-x+1/2, y+1/2, -z+1/2'
'-x, -y, -z'
'x, -y, z-1/2'
'-x+1/2, -y+1/2, -z'
'x+1/2, -y+1/2, z-1/2'

loop_
_atom_site_label
_atom_site_fract_x
_atom_site_fract_y
_atom_site_fract_z
_atom_site_U_iso_or_equiv
_atom_site_adp_type
_atom_site_calc_flag
_atom_site_refinement_flags
_atom_site_occupancy
_atom_site_type_symbol
Ni 0.27745(5) 0.21257(15) 0.56357(6) 0.0415(7) Uani d . 1 Ni
C1 0.3862(4) 0.1106(11) 0.6091(4) 0.055(2) Uani d . 1 C
H1 0.4103 0.0327 0.6272 0.066 Uiso calc R 1 H
N1 0.3371(3) 0.0668(8) 0.6021(3) 0.0470(17) Uani d . 1 N
C3 0.3256(4) -0.1035(10) 0.6220(5) 0.062(3) Uani d . 1 C
H3A 0.3581 -0.1689 0.6256 0.075 Uiso calc R 1 H
H3B 0.3147 -0.0957 0.6609 0.075 Uiso calc R 1 H
C4 0.2851(4) -0.1916(11) 0.5841(5) 0.065(3) Uani d . 1 C
H4A 0.2883 -0.3102 0.5933 0.078 Uiso calc R 1 H
H4B 0.2920 -0.1777 0.5439 0.078 Uiso calc R 1 H
C5 0.2283(3) -0.1389(10) 0.5873(4) 0.053(2) Uani d . 1 C
H5A 0.2046 -0.2112 0.5618 0.063 Uiso calc R 1 H
H5B 0.2206 -0.1555 0.6272 0.063 Uiso calc R 1 H
N2 0.2165(3) 0.0392(8) 0.5701(3) 0.0460(17) Uani d . 1 N
H2N 0.1986 0.0327 0.5330 0.055 Uiso calc R 1 H
C7 0.1772(3) 0.1101(11) 0.6058(4) 0.050(2) Uani d . 1 C
H7 0.1515 0.0216 0.6109 0.060 Uiso calc R 1 H
C8 0.2055(4) 0.1562(11) 0.6668(4) 0.058(2) Uani d . 1 C
H8A 0.2239 0.0590 0.6850 0.069 Uiso calc R 1 H
H8B 0.1796 0.1928 0.6916 0.069 Uiso calc R 1 H
S 0.25252(9) 0.3225(3) 0.65985(9) 0.0516(8) Uani d . 1 S
O2 0.2156(2) 0.3605(6) 0.5233(2) 0.0440(14) Uani d . 1 O
O1 0.3274(2) 0.4031(7) 0.5562(2) 0.0478(15) Uani d . 1 O
C11 0.4081(3) 0.2664(10) 0.5920(4) 0.048(2) Uani d . 1 C
C12 0.4638(4) 0.2756(13) 0.6006(6) 0.075(3) Uani d . 1 C
H12 0.4834 0.1879 0.6194 0.090 Uiso calc R 1 H
C13 0.4904(4) 0.4138(14) 0.5813(6) 0.086(4) Uani d . 1 C
H13 0.5273 0.4161 0.5852 0.103 Uiso calc R 1 H
C14 0.4612(4) 0.5446(13) 0.5569(5) 0.069(3) Uani d . 1 C
H14 0.4787 0.6382 0.5448 0.083 Uiso calc R 1 H
C15 0.4070(4) 0.5434(11) 0.5495(4) 0.059(2) Uani d . 1 C
H15 0.3886 0.6375 0.5338 0.071 Uiso calc R 1 H
C16 0.3775(3) 0.3999(10) 0.5655(4) 0.046(2) Uani d . 1 C
C71 0.1676(3) 0.3746(10) 0.5413(3) 0.0440(19) Uani d . 1 C
C72 0.1468(3) 0.2560(10) 0.5768(4) 0.045(2) Uani d . 1 C
C73 0.0959(4) 0.2793(11) 0.5918(4) 0.057(2) Uani d . 1 C
H73 0.0825 0.2003 0.6157 0.069 Uiso calc R 1 H
C74 0.0645(4) 0.4151(12) 0.5724(5) 0.070(3) Uani d . 1 C
H74 0.0304 0.4271 0.5825 0.084 Uiso calc R 1 H
C75 0.0851(4) 0.5316(11) 0.5380(4) 0.061(3) Uani d . 1 C
H75 0.0648 0.6236 0.5239 0.074 Uiso calc R 1 H
C76 0.1356(3) 0.5129(10) 0.5244(4) 0.050(2) Uani d . 1 C
H76 0.1494 0.5970 0.5028 0.059 Uiso calc R 1 H
C91 0.3047(4) 0.2879(10) 0.7167(4) 0.051(2) Uani d . 1 C
C92 0.3499(4) 0.3843(15) 0.7162(4) 0.074(3) Uani d . 1 C
H92 0.3511 0.4646 0.6871 0.089 Uiso calc R 1 H
C93 0.3927(5) 0.3620(19) 0.7584(6) 0.094(4) Uani d . 1 C
H93 0.4238 0.4220 0.7561 0.112 Uiso calc R 1 H
C94 0.3905(5) 0.2487(17) 0.8055(6) 0.089(4) Uani d . 1 C
H94 0.4190 0.2380 0.8354 0.107 Uiso calc R 1 H
C95 0.3454(5) 0.1557(16) 0.8060(5) 0.081(3) Uani d . 1 C
H95 0.3435 0.0779 0.8358 0.097 Uiso calc R 1 H
C96 0.3046(4) 0.1751(13) 0.7646(4) 0.067(3) Uani d . 1 C
H96 0.2741 0.1118 0.7668 0.081 Uiso calc R 1 H
C1L 0.5000 0.815(4) 0.7500 0.23(2) Uani d S 1 C
H1LA 0.5365 0.8501 0.7494 0.274 Uiso d PR 0.50 H
H1LB 0.4996 0.7409 0.7835 0.274 Uiso d PR 0.50 H
Cl1 0.4802(2) 0.7053(8) 0.6881(2) 0.0865(18) Uani d P 0.50 Cl
Cl2 0.4666(7) 0.9734(19) 0.7596(5) 0.265(11) Uani d P 0.50 Cl

loop_
_atom_site_aniso_label
_atom_site_aniso_U_11
_atom_site_aniso_U_22
_atom_site_aniso_U_33
_atom_site_aniso_U_12
_atom_site_aniso_U_13
_atom_site_aniso_U_23
Ni 0.0494(11) 0.0370(9) 0.0424(10) -0.0003(6) 0.0219(7) 0.0022(5)
C1 0.065(6) 0.043(5) 0.059(6) 0.007(4) 0.019(4) 0.000(4)
N1 0.056(5) 0.046(4) 0.043(4) -0.002(3) 0.018(3) 0.005(3)
C3 0.063(6) 0.039(5) 0.087(7) -0.002(4) 0.018(5) 0.009(5)
C4 0.086(7) 0.038(5) 0.078(7) -0.003(5) 0.032(5) 0.007(5)
C5 0.054(5) 0.043(5) 0.062(6) 0.000(4) 0.012(4) 0.011(4)
N2 0.055(4) 0.039(4) 0.047(4) -0.001(3) 0.018(3) 0.008(3)
C7 0.049(5) 0.057(5) 0.047(5) -0.008(4) 0.019(4) 0.003(4)
C8 0.071(6) 0.056(5) 0.051(6) 0.008(5) 0.028(4) 0.005(4)
S 0.0642(15) 0.0502(13) 0.0439(14) 0.0003(10) 0.0200(10) -0.0002(9)
O2 0.050(3) 0.043(3) 0.044(3) 0.001(3) 0.024(3) 0.005(2)
O1 0.044(4) 0.048(3) 0.053(4) -0.001(3) 0.015(3) 0.007(3)
C11 0.043(5) 0.043(5) 0.061(6) 0.003(4) 0.017(4) 0.005(4)
C12 0.062(7) 0.063(6) 0.102(9) 0.006(5) 0.012(6) 0.008(6)
C13 0.045(6) 0.076(7) 0.142(11) -0.005(6) 0.030(6) 0.012(8)
C14 0.057(6) 0.062(6) 0.091(8) -0.021(5) 0.022(5) 0.005(6)
C15 0.063(6) 0.044(5) 0.076(7) -0.001(4) 0.030(5) 0.011(5)
C16 0.047(5) 0.049(5) 0.045(5) -0.005(4) 0.021(4) -0.014(4)
C71 0.049(5) 0.047(5) 0.038(5) -0.004(4) 0.015(4) -0.008(4)
C72 0.044(5) 0.045(4) 0.049(5) -0.006(4) 0.017(4) -0.004(4)
C73 0.058(6) 0.058(5) 0.060(6) -0.009(5) 0.020(4) -0.006(4)
C74 0.059(6) 0.061(6) 0.099(8) -0.005(5) 0.040(6) -0.014(6)
C75 0.066(6) 0.047(5) 0.076(7) 0.008(4) 0.027(5) 0.001(5)
C76 0.050(5) 0.053(5) 0.049(5) 0.007(4) 0.021(4) -0.004(4)
C91 0.059(6) 0.057(5) 0.040(5) 0.007(4) 0.018(4) -0.008(4)
C92 0.073(7) 0.095(8) 0.055(6) -0.029(6) 0.013(5) 0.000(6)
C93 0.073(7) 0.129(11) 0.080(9) -0.020(8) 0.013(6) -0.009(8)
C94 0.083(9) 0.114(9) 0.068(8) 0.016(8) 0.002(6) -0.005(7)
C95 0.090(8) 0.092(8) 0.064(7) -0.004(7) 0.021(6) 0.005(6)
C96 0.078(7) 0.073(6) 0.053(6) -0.005(5) 0.018(5) 0.012(5)
C1L 0.49(7) 0.14(2) 0.042(13) 0.000 0.02(2) 0.000
Cl1 0.115(5) 0.102(4) 0.043(3) -0.016(3) 0.011(3) -0.018(3)
Cl2 0.42(3) 0.278(15) 0.096(8) 0.227(17) 0.015(10) -0.028(9)

loop_
_atom_type_symbol
_atom_type_description
_atom_type_scat_dispersion_real
_atom_type_scat_dispersion_imag
_atom_type_scat_source
C C 0.0181 0.0091 'International Tables Vol C Tables 4.2.6.8 and 6.1.1.4'
H H 0.0000 0.0000 'International Tables Vol C Tables 4.2.6.8 and 6.1.1.4'
N N 0.0311 0.0180 'International Tables Vol C Tables 4.2.6.8 and 6.1.1.4'
O O 0.0492 0.0322 'International Tables Vol C Tables 4.2.6.8 and 6.1.1.4'
S S 0.3331 0.5567 'International Tables Vol C Tables 4.2.6.8 and 6.1.1.4'
Ni Ni -3.0029 0.5091 'International Tables Vol C Tables 4.2.6.8 and 6.1.1.4'
Cl Cl 0.3639 0.7018 'International Tables Vol C Tables 4.2.6.8 and 6.1.1.4'

loop_
_geom_angle_atom_site_label_1
_geom_angle_atom_site_label_2
_geom_angle_atom_site_label_3
_geom_angle_site_symmetry_1
_geom_angle_site_symmetry_3
_geom_angle
_geom_angle_publ_flag
O1 Ni N1 . . 91.7(2) y
O1 Ni O2 . . 88.8(2) y
N1 Ni O2 . . 179.4(3) y
O1 Ni N2 . . 171.7(2) y
N1 Ni N2 . . 96.0(3) y
O2 Ni N2 . . 83.5(2) y
O1 Ni O2 . 7_556 89.7(2) y
N1 Ni O2 . 7_556 95.8(2) y
O2 Ni O2 . 7_556 83.8(2) y
N2 Ni O2 . 7_556 92.4(2) y
O1 Ni S . . 92.68(17) y
N1 Ni S . . 94.5(2) y
O2 Ni S . . 85.89(15) y
N2 Ni S . . 83.79(19) y
O2 Ni S 7_556 . 169.32(16) y
N1 C1 C11 . . 127.3(8) ?
N1 C1 H1 . . 116.3 ?
C11 C1 H1 . . 116.3 ?
C1 N1 C3 . . 116.2(7) ?
C1 N1 Ni . . 123.8(6) ?
C3 N1 Ni . . 119.9(6) ?
C4 C3 N1 . . 114.7(8) ?
C4 C3 H3A . . 108.6 ?
N1 C3 H3A . . 108.6 ?
C4 C3 H3B . . 108.6 ?
N1 C3 H3B . . 108.6 ?
H3A C3 H3B . . 107.6 ?
C3 C4 C5 . . 116.3(8) ?
C3 C4 H4A . . 108.2 ?
C5 C4 H4A . . 108.2 ?
C3 C4 H4B . . 108.2 ?
C5 C4 H4B . . 108.2 ?
H4A C4 H4B . . 107.4 ?
N2 C5 C4 . . 114.1(7) ?
N2 C5 H5A . . 108.7 ?
C4 C5 H5A . . 108.7 ?
N2 C5 H5B . . 108.7 ?
C4 C5 H5B . . 108.7 ?
H5A C5 H5B . . 107.6 ?
C7 N2 C5 . . 109.9(6) ?
C7 N2 Ni . . 110.2(5) ?
C5 N2 Ni . . 121.6(5) ?
C7 N2 H2N . . 104.5 ?
C5 N2 H2N . . 104.5 ?
Ni N2 H2N . . 104.5 ?
N2 C7 C72 . . 113.3(7) ?
N2 C7 C8 . . 109.3(7) ?
C72 C7 C8 . . 111.6(7) ?
N2 C7 H7 . . 107.5 ?
C72 C7 H7 . . 107.5 ?
C8 C7 H7 . . 107.5 ?
C7 C8 S . . 109.2(6) ?
C7 C8 H8A . . 109.8 ?
S C8 H8A . . 109.8 ?
C7 C8 H8B . . 109.8 ?
S C8 H8B . . 109.8 ?
H8A C8 H8B . . 108.3 ?
C91 S C8 . . 105.1(4) ?
C91 S Ni . . 110.0(3) ?
C8 S Ni . . 94.0(3) ?
C71 O2 Ni . . 125.0(5) ?
C71 O2 Ni . 7_556 120.6(5) ?
Ni O2 Ni . 7_556 96.2(2) ?
C16 O1 Ni . . 127.3(5) ?
C12 C11 C16 . . 120.5(8) ?
C12 C11 C1 . . 115.3(8) ?
C16 C11 C1 . . 124.2(8) ?
C13 C12 C11 . . 121.2(10) ?
C13 C12 H12 . . 119.4 ?
C11 C12 H12 . . 119.4 ?
C14 C13 C12 . . 118.6(9) ?
C14 C13 H13 . . 120.7 ?
C12 C13 H13 . . 120.7 ?
C13 C14 C15 . . 122.1(9) ?
C13 C14 H14 . . 118.9 ?
C15 C14 H14 . . 118.9 ?
C14 C15 C16 . . 121.6(9) ?
C14 C15 H15 . . 119.2 ?
C16 C15 H15 . . 119.2 ?
O1 C16 C11 . . 125.0(7) ?
O1 C16 C15 . . 119.2(8) ?
C11 C16 C15 . . 115.9(8) ?
O2 C71 C76 . . 120.0(7) ?
O2 C71 C72 . . 123.5(7) ?
C76 C71 C72 . . 116.5(7) ?
C73 C72 C71 . . 119.3(8) ?
C73 C72 C7 . . 115.7(7) ?
C71 C72 C7 . . 124.8(7) ?
C74 C73 C72 . . 122.6(9) ?
C74 C73 H73 . . 118.7 ?
C72 C73 H73 . . 118.7 ?
C75 C74 C73 . . 118.0(9) ?
C75 C74 H74 . . 121.0 ?
C73 C74 H74 . . 121.0 ?
C74 C75 C76 . . 120.1(9) ?
C74 C75 H75 . . 120.0 ?
C76 C75 H75 . . 120.0 ?
C75 C76 C71 . . 123.4(8) ?
C75 C76 H76 . . 118.3 ?
C71 C76 H76 . . 118.3 ?
C92 C91 C96 . . 116.6(9) ?
C92 C91 S . . 116.8(7) ?
C96 C91 S . . 126.5(8) ?
C93 C92 C91 . . 120.3(11) ?
C93 C92 H92 . . 119.9 ?
C91 C92 H92 . . 119.9 ?
C92 C93 C94 . . 120.9(12) ?
C92 C93 H93 . . 119.6 ?
C94 C93 H93 . . 119.6 ?
C95 C94 C93 . . 118.2(11) ?
C95 C94 H94 . . 120.9 ?
C93 C94 H94 . . 120.9 ?
C96 C95 C94 . . 120.6(11) ?
C96 C95 H95 . . 119.7 ?
C94 C95 H95 . . 119.7 ?
C95 C96 C91 . . 123.3(10) ?
C95 C96 H96 . . 118.4 ?
C91 C96 H96 . . 118.4 ?
Cl2 C1L Cl1 . . 115.9(8) ?
Cl2 C1L H1LA . . 107.9 ?
Cl1 C1L H1LA . . 108.3 ?
Cl2 C1L H1LB . . 108.5 ?
Cl1 C1L H1LB . . 108.5 ?
H1LA C1L H1LB . . 107.4 ?

loop_
_geom_bond_atom_site_label_1
_geom_bond_atom_site_label_2
_geom_bond_site_symmetry_2
_geom_bond_distance
_geom_bond_publ_flag
Ni O1 . 2.000(5) y
Ni N1 . 2.015(7) y
Ni O2 . 2.076(5) y
Ni N2 . 2.095(6) y
Ni O2 7_556 2.107(5) y
Ni S . 2.536(2) y
C1 N1 . 1.283(11) ?
C1 C11 . 1.437(12) ?
C1 H1 . 0.9300 ?
N1 C3 . 1.475(11) ?
C3 C4 . 1.437(14) ?
C3 H3A . 0.9700 ?
C3 H3B . 0.9700 ?
C4 C5 . 1.513(12) ?
C4 H4A . 0.9700 ?
C4 H4B . 0.9700 ?
C5 N2 . 1.493(10) ?
C5 H5A . 0.9700 ?
C5 H5B . 0.9700 ?
N2 C7 . 1.486(10) ?
N2 H2N . 0.9100 ?
C7 C72 . 1.500(12) ?
C7 C8 . 1.530(13) ?
C7 H7 . 0.9800 ?
C8 S . 1.806(9) ?
C8 H8A . 0.9700 ?
C8 H8B . 0.9700 ?
S C91 . 1.750(9) ?
O2 C71 . 1.344(9) ?
O2 Ni 7_556 2.107(5) ?
O1 C16 . 1.262(9) ?
C11 C12 . 1.403(13) ?
C11 C16 . 1.407(12) ?
C12 C13 . 1.395(15) ?
C12 H12 . 0.9300 ?
C13 C14 . 1.356(14) ?
C13 H13 . 0.9300 ?
C14 C15 . 1.362(13) ?
C14 H14 . 0.9300 ?
C15 C16 . 1.443(12) ?
C15 H15 . 0.9300 ?
C71 C76 . 1.392(12) ?
C71 C72 . 1.399(12) ?
C72 C73 . 1.394(12) ?
C73 C74 . 1.382(13) ?
C73 H73 . 0.9300 ?
C74 C75 . 1.368(14) ?
C74 H74 . 0.9300 ?
C75 C76 . 1.369(12) ?
C75 H75 . 0.9300 ?
C76 H76 . 0.9300 ?
C91 C92 . 1.382(13) ?
C91 C96 . 1.421(13) ?
C92 C93 . 1.365(15) ?
C92 H92 . 0.9300 ?
C93 C94 . 1.417(19) ?
C93 H93 . 0.9300 ?
C94 C95 . 1.366(17) ?
C94 H94 . 0.9300 ?
C95 C96 . 1.315(14) ?
C95 H95 . 0.9300 ?
C96 H96 . 0.9300 ?
C1L Cl2 2_656 1.55(2) ?
C1L Cl2 . 1.55(2) ?
C1L Cl1 2_656 1.686(16) ?
C1L Cl1 . 1.686(16) ?
C1L H1LA . 0.9699 ?
C1L H1LB . 0.9701 ?
Cl2 Cl2 2_656 1.81(3) ?

loop_
_geom_hbond_atom_site_label_D
_geom_hbond_atom_site_label_H
_geom_hbond_atom_site_label_A
_geom_hbond_site_symmetry_A
_geom_hbond_distance_DH
_geom_hbond_distance_HA
_geom_hbond_distance_DA
_geom_hbond_angle_DHA
N2 H2N O1 7_556 0.91 2.13 2.996(9) 160

loop_
_geom_torsion_atom_site_label_1
_geom_torsion_atom_site_label_2
_geom_torsion_atom_site_label_3
_geom_torsion_atom_site_label_4
_geom_torsion_site_symmetry_1
_geom_torsion_site_symmetry_4
_geom_torsion
C11 C1 N1 C3 . . 178.1(9)
C11 C1 N1 Ni . . 0.4(13)
O1 Ni N1 C1 . . -4.5(7)
N2 Ni N1 C1 . . 178.4(7)
O2 Ni N1 C1 7_556 . 85.3(7)
S Ni N1 C1 . . -97.4(7)
O1 Ni N1 C3 . . 177.9(7)
N2 Ni N1 C3 . . 0.8(7)
O2 Ni N1 C3 7_556 . -92.3(6)
S Ni N1 C3 . . 85.0(6)
C1 N1 C3 C4 . . -140.3(9)
Ni N1 C3 C4 . . 37.5(10)
N1 C3 C4 C5 . . -76.1(11)
C3 C4 C5 N2 . . 61.9(11)
C4 C5 N2 C7 . . -145.7(8)
C4 C5 N2 Ni . . -14.8(10)
N1 Ni N2 C7 . . 119.7(5)
O2 Ni N2 C7 . . -60.8(5)
O2 Ni N2 C7 7_556 . -144.2(5)
S Ni N2 C7 . . 25.8(5)
N1 Ni N2 C5 . . -11.1(6)
O2 Ni N2 C5 . . 168.4(6)
O2 Ni N2 C5 7_556 . 85.0(6)
S Ni N2 C5 . . -105.0(6)
C5 N2 C7 C72 . . -156.5(7)
Ni N2 C7 C72 . . 66.8(8)
C5 N2 C7 C8 . . 78.5(8)
Ni N2 C7 C8 . . -58.3(7)
N2 C7 C8 S . . 64.8(8)
C72 C7 C8 S . . -61.2(8)
C7 C8 S C91 . . -147.9(6)
C7 C8 S Ni . . -36.0(6)
O1 Ni S C91 . . -74.1(4)
N1 Ni S C91 . . 17.8(4)
O2 Ni S C91 . . -162.7(4)
N2 Ni S C91 . . 113.4(4)
O2 Ni S C91 7_556 . -176.9(9)
O1 Ni S C8 . . 178.2(3)
N1 Ni S C8 . . -89.9(4)
O2 Ni S C8 . . 89.6(3)
N2 Ni S C8 . . 5.7(4)
O2 Ni S C8 7_556 . 75.5(9)
O1 Ni O2 C71 . . -135.6(6)
N2 Ni O2 C71 . . 41.4(6)
O2 Ni O2 C71 7_556 . 134.6(6)
S Ni O2 C71 . . -42.8(6)
O1 Ni O2 Ni . 7_556 89.8(2)
N2 Ni O2 Ni . 7_556 -93.2(2)
O2 Ni O2 Ni 7_556 7_556 0.0
S Ni O2 Ni . 7_556 -177.39(18)
N1 Ni O1 C16 . . 9.8(7)
O2 Ni O1 C16 . . -169.8(6)
O2 Ni O1 C16 7_556 . -86.0(6)
S Ni O1 C16 . . 104.4(6)
N1 C1 C11 C12 . . -174.9(10)
N1 C1 C11 C16 . . 1.6(15)
C16 C11 C12 C13 . . -2.2(17)
C1 C11 C12 C13 . . 174.4(10)
C11 C12 C13 C14 . . 3.7(19)
C12 C13 C14 C15 . . -1.5(19)
C13 C14 C15 C16 . . -2.1(17)
Ni O1 C16 C11 . . -10.8(12)
Ni O1 C16 C15 . . 170.9(6)
C12 C11 C16 O1 . . -179.7(9)
C1 C11 C16 O1 . . 4.0(14)
C12 C11 C16 C15 . . -1.3(13)
C1 C11 C16 C15 . . -177.6(8)
C14 C15 C16 O1 . . -178.0(9)
C14 C15 C16 C11 . . 3.5(13)
Ni O2 C71 C76 . . 159.2(6)
Ni O2 C71 C76 7_556 . -76.2(8)
Ni O2 C71 C72 . . -20.9(10)
Ni O2 C71 C72 7_556 . 103.7(8)
O2 C71 C72 C73 . . -178.1(8)
C76 C71 C72 C73 . . 1.8(12)
O2 C71 C72 C7 . . 8.0(13)
C76 C71 C72 C7 . . -172.0(8)
N2 C7 C72 C73 . . 151.8(7)
C8 C7 C72 C73 . . -84.4(9)
N2 C7 C72 C71 . . -34.2(12)
C8 C7 C72 C71 . . 89.6(10)
C71 C72 C73 C74 . . 0.5(13)
C7 C72 C73 C74 . . 174.9(9)
C72 C73 C74 C75 . . -1.0(15)
C73 C74 C75 C76 . . -0.9(15)
C74 C75 C76 C71 . . 3.5(15)
O2 C71 C76 C75 . . 176.1(8)
C72 C71 C76 C75 . . -3.9(13)
C8 S C91 C92 . . 171.0(8)
Ni S C91 C92 . . 70.9(8)
C8 S C91 C96 . . -11.6(9)
Ni S C91 C96 . . -111.7(8)
C96 C91 C92 C93 . . 3.7(16)
S C91 C92 C93 . . -178.6(10)
C91 C92 C93 C94 . . -4.4(19)
C92 C93 C94 C95 . . 3(2)
C93 C94 C95 C96 . . -2.1(19)
C94 C95 C96 C91 . . 1.6(19)
C92 C91 C96 C95 . . -2.4(16)
S C91 C96 C95 . . -179.8(9)
Cl1 C1L Cl2 Cl2 2_656 2_656 110.6(10)
Cl1 C1L Cl2 Cl2 . 2_656 -108.3(11)
